data_2008701
loop_
_publ_author_name
'Yoshihara, Ryouko'
'Mori, Kazuki'
'Nishiyama, Shigeru'
'Yamamura, Syousuke'
'Hosomi, Hiroyuki'
'Ohba, Shigeru'
'Ito, Yoshikatsu'

_publ_section_title
;
 An asatone-type neolignan and its photocage product
;
_journal_issue 7
_journal_name_full 'Acta Crystallographica Section C'
_journal_page_first 1144
_journal_page_last 1147
_journal_paper_doi 10.1107/S0108270199004205
_journal_volume 55
_journal_year 1999
_chemical_formula_moiety 'C24 H28 O10'
_chemical_formula_sum 'C24 H28 O10'
_chemical_formula_weight 476.48
_chemical_melting_point 436
_chemical_name_common
;
2,2,8,8-tetramethoxy-1a,9-bis(methylacrylato)-
1,4-etheno-octahydronaphthalene-6-ene-3,7-dione
;
_chemical_name_systematic
;
dimethyl 8,8-dimethoxy-7-oxo-1,4-(1,1-dimethoxy-2-oxoethano)-
1,4,4a,7,8,8a-hexahydronaphthalene-2,4a-diyldiacrylate
;
_space_group_IT_number 2
_symmetry_cell_setting triclinic
_symmetry_space_group_name_Hall '-P 1'
_symmetry_space_group_name_H-M 'P -1'
_cell_angle_alpha 95.827(6)
_cell_angle_beta 104.757(7)
_cell_angle_gamma 84.810(8)
_cell_formula_units_Z 4
_cell_length_a 16.014(2)
_cell_length_b 16.0970(10)
_cell_length_c 9.7547(7)
_cell_measurement_reflns_used 25
_cell_measurement_temperature 248.2
_cell_measurement_theta_max 30.0
_cell_measurement_theta_min 29.6
_cell_volume 2413.6(4)
_computing_cell_refinement 'MSC/AFC Diffractometer Control Software'
_computing_data_collection
;MSC/AFC Diffractometer Control Software
(Molecular Structure Corporation, 1993)
;
_computing_data_reduction 'TEXSAN (Molecular Structure Corporation, 1998)'
_computing_molecular_graphics 'ORTEPII (Johnson, 1976)'
_computing_publication_material TEXSAN
_computing_structure_refinement TEXSAN
_computing_structure_solution 'SIR92 (Altomare et al., 1994)'
_diffrn_ambient_temperature 248
_diffrn_measurement_device_type 'Rigaku AFC-7R'
_diffrn_measurement_method \q/2\q
_diffrn_radiation_monochromator graphite
_diffrn_radiation_source 'Rigaku rotating anode'
_diffrn_radiation_type 'Cu K\a'
_diffrn_radiation_wavelength 1.54184
_diffrn_reflns_av_R_equivalents 0.007
_diffrn_reflns_av_sigmaI/netI 0.020
_diffrn_reflns_limit_h_max 20
_diffrn_reflns_limit_h_min 0
_diffrn_reflns_limit_k_max 20
_diffrn_reflns_limit_k_min -20
_diffrn_reflns_limit_l_max 12
_diffrn_reflns_limit_l_min -12
_diffrn_reflns_number 9688
_diffrn_reflns_reduction_process 'Lp corrections applied'
_diffrn_reflns_theta_max 75.0
_diffrn_reflns_theta_min 2.5
_diffrn_standards_decay_% 3.6
_diffrn_standards_interval_count 150
_diffrn_standards_number 3
_exptl_absorpt_coefficient_mu 0.867
_exptl_absorpt_correction_T_max 0.814
_exptl_absorpt_correction_T_min 0.717
_exptl_absorpt_correction_type integration
_exptl_absorpt_process_details '(Coppens et al., 1965)'
_exptl_crystal_colour colourless
_exptl_crystal_density_diffrn 1.311
_exptl_crystal_density_method 'not measured'
_exptl_crystal_description prismatic
_exptl_crystal_F_000 1008
_exptl_crystal_size_max 0.45
_exptl_crystal_size_mid 0.3
_exptl_crystal_size_min 0.3
_refine_diff_density_max 0.34
_refine_diff_density_min -0.32
_refine_ls_extinction_method none
_refine_ls_goodness_of_fit_ref 1.62
_refine_ls_hydrogen_treatment noref
_refine_ls_matrix_type full
_refine_ls_number_constraints 0
_refine_ls_number_parameters 637
_refine_ls_number_reflns 9330
_refine_ls_number_restraints 0
_refine_ls_R_factor_gt 0.050
_refine_ls_shift/su_max 0.001
_refine_ls_shift/su_mean 0.000
_refine_ls_structure_factor_coef F
_refine_ls_weighting_details 'w = 1/[\s^2^(Fo) + 0.00297|Fo|^2^]'
_refine_ls_weighting_scheme calc
_refine_ls_wR_factor_ref 0.102
_reflns_number_gt 8150
_reflns_number_total 9330
_reflns_threshold_expression 'I > 2\s(I)'
_cod_data_source_file oa1086.cif
_cod_data_source_block I
_cod_original_sg_symbol_H-M 'P -1         '
_cod_original_formula_sum 'C24 H28 O10 '
_cod_database_code 2008701

loop_
_symmetry_equiv_pos_as_xyz
x,y,z
-x,-y,-z

loop_
_atom_site_label
_atom_site_fract_x
_atom_site_fract_y
_atom_site_fract_z
_atom_site_U_iso_or_equiv
_atom_site_adp_type
_atom_site_occupancy
_atom_site_type_symbol
O1 0.36948(8) 0.33720(9) 0.2733(2) 0.0547(4) Uani 1.00 O
O1* 0.20610(10) 0.52103(9) 0.3386(2) 0.0667(5) Uani 1.00 O
O2 0.36201(7) 0.18192(7) 0.33730(10) 0.0367(3) Uani 1.00 O
O2* 0.13170(7) 0.67230(8) 0.34090(10) 0.0397(3) Uani 1.00 O
O3 0.27973(7) 0.16729(8) 0.10230(10) 0.0393(3) Uani 1.00 O
O3* 0.21989(8) 0.69123(8) 0.19020(10) 0.0444(3) Uani 1.00 O
O4 -0.00040(10) 0.0650(2) -0.1385(3) 0.0654(7) Uani 0.80 O
O4* 0.56890(10) 0.87790(10) 0.2875(2) 0.0654(5) Uani 1.00 O
O5 -0.12480(10) 0.10500(10) -0.0793(2) 0.0553(5) Uani 0.80 O
O5* 0.42751(9) 0.88474(9) 0.1750(2) 0.0548(4) Uani 1.00 O
O6 -0.02567(8) 0.23800(10) 0.3804(2) 0.0519(4) Uani 1.00 O
O6* 0.44858(9) 0.85626(10) 0.7223(2) 0.0565(4) Uani 1.00 O
O7 0.12050(7) 0.22198(7) 0.60960(10) 0.0389(3) Uani 1.00 O
O7* 0.25885(8) 0.88220(7) 0.58480(10) 0.0467(3) Uani 1.00 O
O8 0.12806(8) 0.11133(7) 0.43730(10) 0.0410(3) Uani 1.00 O
O8* 0.30003(9) 0.82662(9) 0.80640(10) 0.0496(4) Uani 1.00 O
O9 0.41689(10) 0.44864(10) 0.7631(2) 0.0668(4) Uani 1.00 O
O9* 0.18930(10) 0.47762(9) 0.8312(2) 0.0593(4) Uani 1.00 O
O10 0.45490(10) 0.32530(10) 0.8576(2) 0.0733(5) Uani 1.00 O
O10* 0.06479(10) 0.51396(10) 0.6766(2) 0.0699(5) Uani 1.00 O
O104 0.0216(7) 0.0274(7) -0.1630(10) 0.071(3) Uiso 0.20 O
O105 -0.0751(8) 0.1025(5) -0.0713(9) 0.043(2) Uiso 0.20 O
C11 0.30270(10) 0.30420(10) 0.2199(2) 0.0387(4) Uani 1.00 C
C11* 0.25200(10) 0.57680(10) 0.3393(2) 0.0429(4) Uani 1.00 C
C12 0.28960(10) 0.21238(10) 0.2380(2) 0.0326(4) Uani 1.00 C
C12* 0.21660(10) 0.66830(10) 0.3255(2) 0.0343(4) Uani 1.00 C
C13 0.20414(9) 0.20412(9) 0.27730(10) 0.0293(3) Uani 1.00 C
C13* 0.27429(9) 0.72912(9) 0.4316(2) 0.0291(3) Uani 1.00 C
C14 0.12533(10) 0.25350(10) 0.1825(2) 0.0341(4) Uani 1.00 C
C14* 0.37248(10) 0.71131(10) 0.4358(2) 0.0337(4) Uani 1.00 C
C15 0.14990(10) 0.31920(10) 0.1012(2) 0.0411(4) Uani 1.00 C
C15* 0.39660(10) 0.62350(10) 0.3825(2) 0.0443(5) Uani 1.00 C
C16 0.22840(10) 0.34470(10) 0.1210(2) 0.0437(4) Uani 1.00 C
C16* 0.34350(10) 0.56230(10) 0.3431(2) 0.0486(5) Uani 1.00 C
C17 0.36650(10) 0.09380(10) 0.3501(2) 0.0458(5) Uani 1.00 C
C17* 0.08280(10) 0.75040(10) 0.3126(2) 0.0504(5) Uani 1.00 C
C18 0.35030(10) 0.17200(10) 0.0379(2) 0.0514(5) Uani 1.00 C
C18* 0.1778(2) 0.6378(2) 0.0716(2) 0.0710(7) Uani 1.00 C
C19 0.0767(2) 0.18970(10) 0.0711(2) 0.0348(5) Uani 0.80 C
C19* 0.39860(10) 0.77140(10) 0.3464(2) 0.0379(4) Uani 1.00 C
C20 -0.00430(10) 0.17220(10) 0.0485(2) 0.0393(5) Uani 0.80 C
C20* 0.47260(10) 0.80630(10) 0.3742(2) 0.0449(5) Uani 1.00 C
C21 -0.0396(3) 0.1071(2) -0.0660(3) 0.0435(7) Uani 0.80 C
C21* 0.49670(10) 0.85980(10) 0.2764(2) 0.0440(4) Uani 1.00 C
C22 -0.1689(3) 0.0474(3) -0.1878(6) 0.0870(10) Uani 0.80 C
C22* 0.4455(2) 0.9345(2) 0.0714(2) 0.0630(7) Uani 1.00 C
C23 0.04779(10) 0.24540(10) 0.3768(2) 0.0368(4) Uani 1.00 C
C23* 0.39900(10) 0.80410(10) 0.6660(2) 0.0383(4) Uani 1.00 C
C24 0.12737(10) 0.19833(9) 0.4707(2) 0.0322(4) Uani 1.00 C
C24* 0.30110(10) 0.81520(10) 0.6624(2) 0.0355(4) Uani 1.00 C
C25 0.20868(9) 0.22749(9) 0.43710(10) 0.0282(3) Uani 1.00 C
C25* 0.25983(9) 0.73501(9) 0.5832(2) 0.0302(3) Uani 1.00 C
C26 0.20581(9) 0.32188(9) 0.4663(2) 0.0314(3) Uani 1.00 C
C26* 0.30730(10) 0.66170(10) 0.6622(2) 0.0350(4) Uani 1.00 C
C27 0.13446(10) 0.36081(10) 0.3880(2) 0.0357(4) Uani 1.00 C
C27* 0.39270(10) 0.65570(10) 0.6707(2) 0.0396(4) Uani 1.00 C
C28 0.07326(10) 0.30400(10) 0.2843(2) 0.0369(4) Uani 1.00 C
C28* 0.42394(10) 0.72050(10) 0.5966(2) 0.0381(4) Uani 1.00 C
C29 0.18550(10) 0.1864(2) 0.7222(2) 0.0551(5) Uani 1.00 C
C29* 0.2889(2) 0.96400(10) 0.6351(3) 0.0767(7) Uani 1.00 C
C30 0.05730(10) 0.07000(10) 0.4597(3) 0.0599(6) Uani 1.00 C
C30* 0.2161(2) 0.8333(2) 0.8344(3) 0.0781(8) Uani 1.00 C
C31 0.27340(10) 0.36495(10) 0.5699(2) 0.0356(4) Uani 1.00 C
C31* 0.26570(10) 0.60070(10) 0.7181(2) 0.0364(4) Uani 1.00 C
C32 0.33970(10) 0.32820(10) 0.6591(2) 0.0406(4) Uani 1.00 C
C32* 0.18110(10) 0.59140(10) 0.6875(2) 0.0391(4) Uani 1.00 C
C33 0.40550(10) 0.37610(10) 0.7628(2) 0.0471(5) Uani 1.00 C
C33* 0.14790(10) 0.52220(10) 0.7422(2) 0.0417(4) Uani 1.00 C
C34 0.5250(2) 0.3639(3) 0.9611(3) 0.1100(10) Uani 1.00 C
C34* 0.0260(2) 0.4433(2) 0.7093(4) 0.0930(10) Uani 1.00 C
C119 0.0496(7) 0.2028(7) 0.0940(10) 0.037(3) Uiso 0.20 C
C120 0.0685(5) 0.1346(6) 0.0126(9) 0.040(2) Uiso 0.20 C
C121 0.0061(10) 0.0816(9) -0.0830(10) 0.044(3) Uiso 0.20 C
C122 -0.1420(10) 0.051(2) -0.163(3) 0.079(6) Uiso 0.20 C
H13 0.1923 0.1464 0.2592 0.0313 Uiso 1.00 H
H13* 0.2577 0.7827 0.3975 0.0307 Uiso 1.00 H
H15 0.1054 0.3441 0.0301 0.0465 Uiso 1.00 H
H15* 0.4552 0.6114 0.3760 0.0490 Uiso 1.00 H
H16 0.2379 0.3897 0.0720 0.0482 Uiso 1.00 H
H16* 0.3653 0.5067 0.3177 0.0549 Uiso 1.00 H
H17A 0.3671 0.0647 0.2609 0.0545 Uiso 1.00 H
H17B 0.3177 0.0805 0.3798 0.0545 Uiso 1.00 H
H17C 0.4180 0.0786 0.4187 0.0545 Uiso 1.00 H
H17*A 0.1111 0.7944 0.3791 0.0612 Uiso 1.00 H
H17*B 0.0785 0.7631 0.2182 0.0612 Uiso 1.00 H
H17*C 0.0257 0.7473 0.3271 0.0612 Uiso 1.00 H
H18A 0.3395 0.1405 -0.0519 0.0610 Uiso 1.00 H
H18B 0.4026 0.1500 0.0977 0.0610 Uiso 1.00 H
H18C 0.3561 0.2288 0.0251 0.0610 Uiso 1.00 H
H18*A 0.1825 0.6577 -0.0138 0.0835 Uiso 1.00 H
H18*B 0.1177 0.6381 0.0708 0.0835 Uiso 1.00 H
H18*C 0.2030 0.5825 0.0799 0.0835 Uiso 1.00 H
H19 0.1101 0.1580 0.0099 0.0418 Uiso 0.80 H
H19* 0.3571 0.7859 0.2612 0.0413 Uiso 1.00 H
H20 -0.0404 0.2013 0.1058 0.0460 Uiso 0.80 H
H20* 0.5123 0.7957 0.4618 0.0498 Uiso 1.00 H
H22A -0.1624 0.0569 -0.2796 0.1163 Uiso 0.80 H
H22B -0.2289 0.0478 -0.1897 0.1163 Uiso 0.80 H
H22C -0.1435 -0.0105 -0.1685 0.1163 Uiso 0.80 H
H22*A 0.4844 0.9026 0.0237 0.0732 Uiso 1.00 H
H22*B 0.4719 0.9837 0.1189 0.0732 Uiso 1.00 H
H22*C 0.3936 0.9492 0.0050 0.0732 Uiso 1.00 H
H25 0.2597 0.2025 0.4950 0.0300 Uiso 1.00 H
H25* 0.1997 0.7371 0.5786 0.0315 Uiso 1.00 H
H27 0.1226 0.4196 0.3986 0.0384 Uiso 1.00 H
H27* 0.4308 0.6130 0.7194 0.0442 Uiso 1.00 H
H28 0.0239 0.3354 0.2323 0.0409 Uiso 1.00 H
H28* 0.4846 0.7130 0.6064 0.0416 Uiso 1.00 H
H29A 0.1836 0.1269 0.7099 0.0647 Uiso 1.00 H
H29B 0.1739 0.2064 0.8104 0.0647 Uiso 1.00 H
H29C 0.2404 0.2013 0.7181 0.0647 Uiso 1.00 H
H29*A 0.3479 0.9641 0.6347 0.0931 Uiso 1.00 H
H29*B 0.2827 0.9771 0.7297 0.0931 Uiso 1.00 H
H29*C 0.2554 1.0040 0.5755 0.0931 Uiso 1.00 H
H30A 0.0041 0.0927 0.4014 0.0704 Uiso 1.00 H
H30B 0.0557 0.0789 0.5561 0.0704 Uiso 1.00 H
H30C 0.0640 0.0120 0.4332 0.0704 Uiso 1.00 H
H30*A 0.1836 0.8803 0.7907 0.0948 Uiso 1.00 H
H30*B 0.2223 0.8408 0.9339 0.0948 Uiso 1.00 H
H30*C 0.1878 0.7840 0.7964 0.0948 Uiso 1.00 H
H31 0.2694 0.4249 0.5747 0.0399 Uiso 1.00 H
H31* 0.3024 0.5649 0.7844 0.0396 Uiso 1.00 H
H32 0.3459 0.2686 0.6571 0.0440 Uiso 1.00 H
H32* 0.1415 0.6290 0.6300 0.0451 Uiso 1.00 H
H34A 0.5566 0.3232 1.0222 0.1330 Uiso 1.00 H
H34B 0.5017 0.4078 1.0158 0.1330 Uiso 1.00 H
H34C 0.5621 0.3855 0.9140 0.1330 Uiso 1.00 H
H34*A -0.0328 0.4426 0.6581 0.1085 Uiso 1.00 H
H34*B 0.0295 0.4469 0.8089 0.1085 Uiso 1.00 H
H34*C 0.0565 0.3925 0.6845 0.1085 Uiso 1.00 H

loop_
_atom_site_aniso_label
_atom_site_aniso_U_11
_atom_site_aniso_U_22
_atom_site_aniso_U_33
_atom_site_aniso_U_12
_atom_site_aniso_U_13
_atom_site_aniso_U_23
O1 0.0394(7) 0.0493(7) 0.0768(9) -0.0150(6) 0.0114(6) 0.0073(7)
O1* 0.0689(9) 0.0403(7) 0.0990(10) -0.0231(7) 0.0294(9) 0.0016(7)
O2 0.0303(5) 0.0420(6) 0.0374(6) -0.0010(4) 0.0071(4) 0.0050(5)
O2* 0.0327(5) 0.0488(6) 0.0398(6) -0.0131(5) 0.0080(4) 0.0066(5)
O3 0.0383(6) 0.0492(7) 0.0322(5) -0.0026(5) 0.0136(4) -0.0009(5)
O3* 0.0548(7) 0.0515(7) 0.0311(6) -0.0152(6) 0.0146(5) 0.0023(5)
O4 0.0490(10) 0.070(2) 0.069(2) -0.0030(10) 0.0140(10) -0.0250(10)
O4* 0.0574(8) 0.0717(10) 0.0750(10) -0.0264(7) 0.0193(7) 0.0167(8)
O5 0.0450(10) 0.0620(10) 0.0590(10) -0.0202(8) 0.0160(8) -0.0202(9)
O5* 0.0570(8) 0.0616(8) 0.0555(8) -0.0163(7) 0.0249(6) 0.0113(7)
O6 0.0282(6) 0.0752(9) 0.0559(7) -0.0072(6) 0.0136(5) 0.0101(7)
O6* 0.0411(7) 0.0630(8) 0.0641(8) -0.0226(6) 0.0107(6) -0.0124(7)
O7 0.0398(6) 0.0451(6) 0.0350(6) -0.0010(5) 0.0154(5) 0.0032(5)
O7* 0.0459(7) 0.0299(6) 0.0589(8) -0.0032(5) 0.0035(5) 0.0005(5)
O8 0.0450(6) 0.0322(6) 0.0530(7) -0.0119(5) 0.0228(5) 0.0005(5)
O8* 0.0508(7) 0.0635(8) 0.0380(6) -0.0175(6) 0.0183(5) -0.0107(6)
O9 0.0537(8) 0.0515(8) 0.0820(10) -0.0142(7) -0.0049(7) -0.0116(7)
O9* 0.0737(9) 0.0543(8) 0.0552(8) -0.0179(7) 0.0156(7) 0.0181(7)
O10 0.0800(10) 0.0740(10) 0.0469(8) -0.0015(8) -0.0164(7) -0.0019(7)
O10* 0.0466(8) 0.0566(9) 0.1140(10) -0.0144(7) 0.0191(8) 0.0322(9)
C11 0.0369(8) 0.0397(8) 0.0436(8) -0.0065(6) 0.0149(7) 0.0058(7)
C11* 0.0527(10) 0.0344(8) 0.0452(9) -0.0125(7) 0.0166(7) -0.0001(7)
C12 0.0314(7) 0.0365(7) 0.0310(7) -0.0031(6) 0.0093(6) 0.0025(6)
C12* 0.0360(7) 0.0382(8) 0.0318(7) -0.0088(6) 0.0110(6) 0.0055(6)
C13 0.0297(7) 0.0295(7) 0.0294(7) -0.0039(5) 0.0079(5) 0.0029(5)
C13* 0.0292(7) 0.0285(6) 0.0324(7) -0.0044(5) 0.0107(5) 0.0059(5)
C14 0.0299(7) 0.0372(8) 0.0343(7) -0.0051(6) 0.0036(6) 0.0074(6)
C14* 0.0295(7) 0.0353(7) 0.0401(8) -0.0058(6) 0.0143(6) 0.0028(6)
C15 0.0447(9) 0.0399(8) 0.0386(8) -0.0026(7) 0.0063(7) 0.0124(7)
C15* 0.0429(9) 0.0402(9) 0.0557(10) 0.0006(7) 0.0237(8) 0.0049(7)
C16 0.0479(9) 0.0402(8) 0.0472(9) -0.0047(7) 0.0142(7) 0.0144(7)
C16* 0.0560(10) 0.0332(8) 0.0610(10) -0.0017(7) 0.0250(9) 0.0000(8)
C17 0.0441(9) 0.0431(9) 0.0498(9) 0.0048(7) 0.0115(7) 0.0083(7)
C17* 0.0372(8) 0.0660(10) 0.0489(10) 0.0026(8) 0.0082(7) 0.0193(9)
C18 0.0460(9) 0.0740(10) 0.0394(9) 0.0000(9) 0.0211(7) 0.0025(9)
C18* 0.097(2) 0.082(2) 0.0340(9) -0.0300(10) 0.0120(10) -0.0090(10)
C19 0.0350(10) 0.0390(10) 0.0286(9) -0.0008(9) 0.0055(9) 0.0048(8)
C19* 0.0370(8) 0.0408(8) 0.0411(8) -0.0069(6) 0.0175(6) 0.0028(7)
C20 0.0362(10) 0.0440(10) 0.0370(10) -0.0073(9) 0.0088(8) -0.0024(8)
C20* 0.0437(9) 0.0493(9) 0.0453(9) -0.0147(7) 0.0119(7) 0.0074(8)
C21 0.041(2) 0.0500(10) 0.0390(10) -0.0080(10) 0.0090(10) -0.0027(9)
C21* 0.0507(10) 0.0415(8) 0.0444(9) -0.0115(7) 0.0168(7) 0.0049(7)
C22 0.067(2) 0.089(3) 0.096(3) -0.032(2) 0.016(2) -0.044(2)
C22* 0.0780(10) 0.0670(10) 0.0550(10) -0.0130(10) 0.0300(10) 0.0170(10)
C23 0.0302(7) 0.0422(8) 0.0387(8) -0.0047(6) 0.0104(6) -0.0001(6)
C23* 0.0324(7) 0.0467(9) 0.0362(8) -0.0096(7) 0.0059(6) 0.0057(7)
C24 0.0333(7) 0.0317(7) 0.0342(7) -0.0054(6) 0.0126(6) 0.0012(6)
C24* 0.0339(7) 0.0394(8) 0.0342(7) -0.0079(6) 0.0099(6) -0.0008(6)
C25 0.0268(6) 0.0280(7) 0.0301(7) -0.0025(5) 0.0070(5) 0.0031(5)
C25* 0.0281(6) 0.0338(7) 0.0309(7) -0.0058(5) 0.0096(5) 0.0040(6)
C26 0.0300(7) 0.0291(7) 0.0364(7) -0.0038(5) 0.0106(6) 0.0003(6)
C26* 0.0377(8) 0.0373(8) 0.0320(7) -0.0060(6) 0.0096(6) 0.0062(6)
C27 0.0332(7) 0.0297(7) 0.0446(8) -0.0015(6) 0.0106(6) 0.0033(6)
C27* 0.0353(8) 0.0416(8) 0.0419(8) -0.0011(6) 0.0063(6) 0.0125(7)
C28 0.0277(7) 0.0379(8) 0.0435(8) -0.0010(6) 0.0040(6) 0.0081(7)
C28* 0.0271(7) 0.0445(9) 0.0440(8) -0.0035(6) 0.0082(6) 0.0096(7)
C29 0.0550(10) 0.0760(10) 0.0369(9) 0.0019(10) 0.0145(8) 0.0152(9)
C29* 0.089(2) 0.0324(9) 0.092(2) -0.0110(10) -0.0090(10) -0.0020(10)
C30 0.0600(10) 0.0480(10) 0.0840(10) -0.0255(9) 0.0350(10) -0.0013(10)
C30* 0.0700(10) 0.100(2) 0.076(2) -0.0250(10) 0.0450(10) -0.0300(10)
C31 0.0359(7) 0.0317(7) 0.0390(8) -0.0049(6) 0.0103(6) -0.0036(6)
C31* 0.0427(8) 0.0363(8) 0.0330(7) -0.0039(6) 0.0121(6) 0.0078(6)
C32 0.0415(8) 0.0379(8) 0.0394(8) -0.0046(7) 0.0061(7) -0.0033(7)
C32* 0.0439(8) 0.0360(8) 0.0418(8) -0.0052(7) 0.0160(7) 0.0070(6)
C33 0.0434(9) 0.0510(10) 0.0411(9) -0.0021(8) 0.0051(7) -0.0072(8)
C33* 0.0491(9) 0.0345(8) 0.0475(9) -0.0062(7) 0.0219(7) 0.0029(7)
C34 0.103(2) 0.124(3) 0.064(2) 0.000(2) -0.041(2) -0.014(2)
C34* 0.0630(10) 0.0650(10) 0.162(3) -0.0240(10) 0.028(2) 0.041(2)

loop_
_atom_type_symbol
_atom_type_description
_atom_type_scat_dispersion_real
_atom_type_scat_dispersion_imag
_atom_type_scat_source
C C 0.018 0.009
;International Tables for Crystallography
(1992, Vol. C, Tables 4.2.6.8 and 6.1.1.1)
;
H H 0.000 0.000
;International Tables for Crystallography
(1992, Vol. C, Table 6.1.1.2)
;
O O 0.049 0.032
;International Tables for Crystallography
(1992, Vol. C, Tables 4.2.6.8 and 6.1.1.1)
;

loop_
_geom_angle_atom_site_label_1
_geom_angle_atom_site_label_2
_geom_angle_atom_site_label_3
_geom_angle_site_symmetry_1
_geom_angle_site_symmetry_2
_geom_angle_site_symmetry_3
_geom_angle
_geom_angle_publ_flag
C12 O2 C17 1_555 1_555 1_555 114.90(10) no
C12* O2* C17* 1_555 1_555 1_555 115.50(10) no
C12 O3 C18 1_555 1_555 1_555 114.40(10) no
C12* O3* C18* 1_555 1_555 1_555 115.20(10) no
C21 O5 C22 1_555 1_555 1_555 116.2(3) no
C21* O5* C22* 1_555 1_555 1_555 115.5(2) no
C24 O7 C29 1_555 1_555 1_555 116.90(10) no
C24* O7* C29* 1_555 1_555 1_555 116.90(10) no
C24 O8 C30 1_555 1_555 1_555 116.60(10) no
C24* O8* C30* 1_555 1_555 1_555 115.5(2) no
C33 O10 C34 1_555 1_555 1_555 115.4(2) no
C33* O10* C34* 1_555 1_555 1_555 116.4(2) no
C121 O105 C122 1_555 1_555 1_555 115.0(10) no
O1 C11 C12 1_555 1_555 1_555 123.2(2) no
O1 C11 C16 1_555 1_555 1_555 123.6(2) no
C12 C11 C16 1_555 1_555 1_555 113.00(10) no
O1* C11* C12* 1_555 1_555 1_555 122.4(2) no
O1* C11* C16* 1_555 1_555 1_555 123.0(2) no
C12* C11* C16* 1_555 1_555 1_555 114.50(10) no
O2 C12 O3 1_555 1_555 1_555 112.00(10) no
O2 C12 C11 1_555 1_555 1_555 107.90(10) no
O2 C12 C13 1_555 1_555 1_555 113.40(10) no
O3 C12 C11 1_555 1_555 1_555 107.40(10) no
O3 C12 C13 1_555 1_555 1_555 104.30(10) no
C11 C12 C13 1_555 1_555 1_555 111.80(10) no
O2* C12* O3* 1_555 1_555 1_555 112.10(10) no
O2* C12* C11* 1_555 1_555 1_555 106.60(10) no
O2* C12* C13* 1_555 1_555 1_555 113.40(10) no
O3* C12* C11* 1_555 1_555 1_555 108.50(10) no
O3* C12* C13* 1_555 1_555 1_555 104.10(10) no
C11* C12* C13* 1_555 1_555 1_555 112.20(10) no
C12 C13 C14 1_555 1_555 1_555 113.10(10) no
C12 C13 C25 1_555 1_555 1_555 113.40(10) no
C12 C13 H13 1_555 1_555 1_555 106.8 no
C14 C13 C25 1_555 1_555 1_555 110.40(10) no
C14 C13 H13 1_555 1_555 1_555 106.2 no
C25 C13 H13 1_555 1_555 1_555 106.4 no
C12* C13* C14* 1_555 1_555 1_555 112.90(10) no
C12* C13* C25* 1_555 1_555 1_555 113.60(10) no
C12* C13* H13* 1_555 1_555 1_555 105.8 no
C14* C13* C25* 1_555 1_555 1_555 110.80(10) no
C14* C13* H13* 1_555 1_555 1_555 106.7 no
C25* C13* H13* 1_555 1_555 1_555 106.5 no
C13 C14 C15 1_555 1_555 1_555 114.50(10) no
C13 C14 C19 1_555 1_555 1_555 106.80(10) no
C13 C14 C28 1_555 1_555 1_555 107.60(10) no
C13 C14 C119 1_555 1_555 1_555 117.6(4) no
C15 C14 C19 1_555 1_555 1_555 106.50(10) no
C15 C14 C28 1_555 1_555 1_555 104.90(10) no
C15 C14 C119 1_555 1_555 1_555 113.2(4) no
C19 C14 C28 1_555 1_555 1_555 116.8(2) no
C28 C14 C119 1_555 1_555 1_555 96.3(4) no
C13* C14* C15* 1_555 1_555 1_555 114.40(10) no
C13* C14* C19* 1_555 1_555 1_555 109.30(10) no
C13* C14* C28* 1_555 1_555 1_555 107.20(10) no
C15* C14* C19* 1_555 1_555 1_555 108.00(10) no
C15* C14* C28* 1_555 1_555 1_555 105.10(10) no
C19* C14* C28* 1_555 1_555 1_555 112.90(10) no
C14 C15 C16 1_555 1_555 1_555 125.30(10) no
C14 C15 H15 1_555 1_555 1_555 117.9 no
C16 C15 H15 1_555 1_555 1_555 116.9 no
C14* C15* C16* 1_555 1_555 1_555 125.5(2) no
C14* C15* H15* 1_555 1_555 1_555 117.0 no
C16* C15* H15* 1_555 1_555 1_555 117.5 no
C11 C16 C15 1_555 1_555 1_555 120.60(10) no
C11 C16 H16 1_555 1_555 1_555 119.0 no
C15 C16 H16 1_555 1_555 1_555 120.4 no
C11* C16* C15* 1_555 1_555 1_555 121.2(2) no
C11* C16* H16* 1_555 1_555 1_555 118.8 no
C15* C16* H16* 1_555 1_555 1_555 120.1 no
O2 C17 H17A 1_555 1_555 1_555 109.3 no
O2 C17 H17B 1_555 1_555 1_555 109.2 no
O2 C17 H17C 1_555 1_555 1_555 109.1 no
H17A C17 H17B 1_555 1_555 1_555 109.9 no
H17A C17 H17C 1_555 1_555 1_555 109.7 no
H17B C17 H17C 1_555 1_555 1_555 109.6 no
O2* C17* H17*A 1_555 1_555 1_555 109.1 no
O2* C17* H17*B 1_555 1_555 1_555 110.6 no
O2* C17* H17*C 1_555 1_555 1_555 109.4 no
H17*A C17* H17*B 1_555 1_555 1_555 109.6 no
H17*A C17* H17*C 1_555 1_555 1_555 108.1 no
H17*B C17* H17*C 1_555 1_555 1_555 110.0 no
O3 C18 H18A 1_555 1_555 1_555 109.9 no
O3 C18 H18B 1_555 1_555 1_555 109.8 no
O3 C18 H18C 1_555 1_555 1_555 109.6 no
H18A C18 H18B 1_555 1_555 1_555 109.2 no
H18A C18 H18C 1_555 1_555 1_555 109.3 no
H18B C18 H18C 1_555 1_555 1_555 109.1 no
O3* C18* H18*A 1_555 1_555 1_555 109.9 no
O3* C18* H18*C 1_555 1_555 1_555 109.8 no
O3* C18* H18*B 1_555 1_555 1_555 108.9 no
H18*A C18* H18*C 1_555 1_555 1_555 110.3 no
H18*A C18* H18*B 1_555 1_555 1_555 109.0 no
H18*C C18* H18*B 1_555 1_555 1_555 108.9 no
C14 C19 C20 1_555 1_555 1_555 127.7(2) no
C14 C19 H19 1_555 1_555 1_555 116.0 no
C20 C19 H19 1_555 1_555 1_555 116.3 no
C14* C19* C20* 1_555 1_555 1_555 126.6(2) no
C14* C19* H19* 1_555 1_555 1_555 117.4 no
C20* C19* H19* 1_555 1_555 1_555 116.0 no
C19 C20 C21 1_555 1_555 1_555 119.3(2) no
C19 C20 H20 1_555 1_555 1_555 120.1 no
C21 C20 H20 1_555 1_555 1_555 120.6 no
C19* C20* C21* 1_555 1_555 1_555 123.9(2) no
C19* C20* H20* 1_555 1_555 1_555 116.7 no
C21* C20* H20* 1_555 1_555 1_555 119.4 no
O4 C21 O5 1_555 1_555 1_555 124.4(3) no
O4 C21 C20 1_555 1_555 1_555 126.3(4) no
O5 C21 C20 1_555 1_555 1_555 109.2(2) no
O4* C21* O5* 1_555 1_555 1_555 124.7(2) no
O4* C21* C20* 1_555 1_555 1_555 123.6(2) no
O5* C21* C20* 1_555 1_555 1_555 111.70(10) no
O5 C22 H22A 1_555 1_555 1_555 112.2 no
O5 C22 H22B 1_555 1_555 1_555 112.0 no
O5 C22 H22C 1_555 1_555 1_555 109.2 no
H22A C22 H22B 1_555 1_555 1_555 110.0 no
H22A C22 H22C 1_555 1_555 1_555 106.5 no
H22B C22 H22C 1_555 1_555 1_555 106.6 no
O5* C22* H22*C 1_555 1_555 1_555 109.7 no
O5* C22* H22*A 1_555 1_555 1_555 109.1 no
O5* C22* H22*B 1_555 1_555 1_555 109.3 no
H22*C C22* H22*A 1_555 1_555 1_555 109.8 no
H22*C C22* H22*B 1_555 1_555 1_555 109.9 no
H22*A C22* H22*B 1_555 1_555 1_555 109.0 no
O6 C23 C24 1_555 1_555 1_555 123.6(2) no
O6 C23 C28 1_555 1_555 1_555 123.9(2) no
C24 C23 C28 1_555 1_555 1_555 112.50(10) no
O6* C23* C24* 1_555 1_555 1_555 122.5(2) no
O6* C23* C28* 1_555 1_555 1_555 124.8(2) no
C24* C23* C28* 1_555 1_555 1_555 112.70(10) no
O7 C24 O8 1_555 1_555 1_555 113.00(10) no
O7 C24 C23 1_555 1_555 1_555 103.80(10) no
O7 C24 C25 1_555 1_555 1_555 114.00(10) no
O8 C24 C23 1_555 1_555 1_555 112.20(10) no
O8 C24 C25 1_555 1_555 1_555 106.70(10) no
C23 C24 C25 1_555 1_555 1_555 107.00(10) no
O7* C24* O8* 1_555 1_555 1_555 113.00(10) no
O7* C24* C23* 1_555 1_555 1_555 112.30(10) no
O7* C24* C25* 1_555 1_555 1_555 106.60(10) no
O8* C24* C23* 1_555 1_555 1_555 103.80(10) no
O8* C24* C25* 1_555 1_555 1_555 114.20(10) no
C23* C24* C25* 1_555 1_555 1_555 106.90(10) no
C13 C25 C24 1_555 1_555 1_555 108.60(10) no
C13 C25 C26 1_555 1_555 1_555 109.40(10) no
C13 C25 H25 1_555 1_555 1_555 110.7 no
C24 C25 C26 1_555 1_555 1_555 106.80(10) no
C24 C25 H25 1_555 1_555 1_555 110.8 no
C26 C25 H25 1_555 1_555 1_555 110.4 no
C13* C25* C24* 1_555 1_555 1_555 106.70(10) no
C13* C25* C26* 1_555 1_555 1_555 110.30(10) no
C13* C25* H25* 1_555 1_555 1_555 110.2 no
C24* C25* C26* 1_555 1_555 1_555 107.30(10) no
C24* C25* H25* 1_555 1_555 1_555 111.4 no
C26* C25* H25* 1_555 1_555 1_555 110.9 no
C25 C26 C27 1_555 1_555 1_555 113.20(10) no
C25 C26 C31 1_555 1_555 1_555 122.90(10) no
C27 C26 C31 1_555 1_555 1_555 124.00(10) no
C25* C26* C27* 1_555 1_555 1_555 113.10(10) no
C25* C26* C31* 1_555 1_555 1_555 124.40(10) no
C27* C26* C31* 1_555 1_555 1_555 122.40(10) no
C26 C27 C28 1_555 1_555 1_555 115.20(10) no
C26 C27 H27 1_555 1_555 1_555 122.4 no
C28 C27 H27 1_555 1_555 1_555 122.4 no
C26* C27* C28* 1_555 1_555 1_555 115.40(10) no
C26* C27* H27* 1_555 1_555 1_555 122.2 no
C28* C27* H27* 1_555 1_555 1_555 122.4 no
C14 C28 C23 1_555 1_555 1_555 110.30(10) no
C14 C28 C27 1_555 1_555 1_555 107.70(10) no
C14 C28 H28 1_555 1_555 1_555 111.5 no
C23 C28 C27 1_555 1_555 1_555 104.50(10) no
C23 C28 H28 1_555 1_555 1_555 111.4 no
C27 C28 H28 1_555 1_555 1_555 111.1 no
C14* C28* C23* 1_555 1_555 1_555 110.10(10) no
C14* C28* C27* 1_555 1_555 1_555 106.70(10) no
C14* C28* H28* 1_555 1_555 1_555 111.4 no
C23* C28* C27* 1_555 1_555 1_555 105.30(10) no
C23* C28* H28* 1_555 1_555 1_555 111.4 no
C27* C28* H28* 1_555 1_555 1_555 111.5 no
O7 C29 H29A 1_555 1_555 1_555 108.6 no
O7 C29 H29B 1_555 1_555 1_555 109.3 no
O7 C29 H29C 1_555 1_555 1_555 109.2 no
H29A C29 H29B 1_555 1_555 1_555 109.6 no
H29A C29 H29C 1_555 1_555 1_555 109.6 no
H29B C29 H29C 1_555 1_555 1_555 110.5 no
O7* C29* H29*B 1_555 1_555 1_555 109.0 no
O7* C29* H29*A 1_555 1_555 1_555 109.4 no
O7* C29* H29*C 1_555 1_555 1_555 109.5 no
H29*B C29* H29*A 1_555 1_555 1_555 109.5 no
H29*B C29* H29*C 1_555 1_555 1_555 109.4 no
H29*A C29* H29*C 1_555 1_555 1_555 110.1 no
O8 C30 H30A 1_555 1_555 1_555 109.0 no
O8 C30 H30B 1_555 1_555 1_555 109.8 no
O8 C30 H30C 1_555 1_555 1_555 109.5 no
H30A C30 H30B 1_555 1_555 1_555 109.3 no
H30A C30 H30C 1_555 1_555 1_555 108.9 no
H30B C30 H30C 1_555 1_555 1_555 110.3 no
O8* C30* H30*B 1_555 1_555 1_555 109.0 no
O8* C30* H30*A 1_555 1_555 1_555 109.0 no
O8* C30* H30*C 1_555 1_555 1_555 109.3 no
H30*B C30* H30*A 1_555 1_555 1_555 109.6 no
H30*B C30* H30*C 1_555 1_555 1_555 110.2 no
H30*A C30* H30*C 1_555 1_555 1_555 109.7 no
C26 C31 C32 1_555 1_555 1_555 125.40(10) no
C26 C31 H31 1_555 1_555 1_555 117.3 no
C32 C31 H31 1_555 1_555 1_555 117.3 no
C26* C31* C32* 1_555 1_555 1_555 125.80(10) no
C26* C31* H31* 1_555 1_555 1_555 117.1 no
C32* C31* H31* 1_555 1_555 1_555 117.0 no
C31 C32 C33 1_555 1_555 1_555 122.4(2) no
C31 C32 H32 1_555 1_555 1_555 119.6 no
C33 C32 H32 1_555 1_555 1_555 118.0 no
C31* C32* C33* 1_555 1_555 1_555 120.3(2) no
C31* C32* H32* 1_555 1_555 1_555 120.4 no
C33* C32* H32* 1_555 1_555 1_555 119.3 no
O9 C33 O10 1_555 1_555 1_555 123.5(2) no
O9 C33 C32 1_555 1_555 1_555 126.6(2) no
O10 C33 C32 1_555 1_555 1_555 109.9(2) no
O9* C33* O10* 1_555 1_555 1_555 123.8(2) no
O9* C33* C32* 1_555 1_555 1_555 125.8(2) no
O10* C33* C32* 1_555 1_555 1_555 110.3(2) no
O10 C34 H34A 1_555 1_555 1_555 109.3 no
O10 C34 H34B 1_555 1_555 1_555 109.1 no
O10 C34 H34C 1_555 1_555 1_555 109.7 no
H34A C34 H34B 1_555 1_555 1_555 109.4 no
H34A C34 H34C 1_555 1_555 1_555 109.6 no
H34B C34 H34C 1_555 1_555 1_555 109.8 no
O10* C34* H34*B 1_555 1_555 1_555 109.5 no
O10* C34* H34*A 1_555 1_555 1_555 110.4 no
O10* C34* H34*C 1_555 1_555 1_555 109.7 no
H34*B C34* H34*A 1_555 1_555 1_555 109.3 no
H34*B C34* H34*C 1_555 1_555 1_555 108.6 no
H34*A C34* H34*C 1_555 1_555 1_555 109.3 no
C14 C119 C120 1_555 1_555 1_555 118.0(9) no
C19 C119 C20 1_555 1_555 1_555 110.0(10) no
C119 C120 C121 1_555 1_555 1_555 126.0(10) no
O104 C121 O105 1_555 1_555 1_555 121.0(10) no
O104 C121 C120 1_555 1_555 1_555 126.0(10) no
O105 C121 C120 1_555 1_555 1_555 111.0(10) no

loop_
_geom_bond_atom_site_label_1
_geom_bond_atom_site_label_2
_geom_bond_site_symmetry_1
_geom_bond_site_symmetry_2
_geom_bond_distance
_geom_bond_publ_flag
O1 C11 1_555 1_555 1.208(2) no
O1* C11* 1_555 1_555 1.208(2) no
O2 C12 1_555 1_555 1.394(2) no
O2 C17 1_555 1_555 1.430(2) no
O2* C12* 1_555 1_555 1.400(2) no
O2* C17* 1_555 1_555 1.432(2) no
O3 C12 1_555 1_555 1.422(2) no
O3 C18 1_555 1_555 1.436(2) no
O3* C12* 1_555 1_555 1.421(2) no
O3* C18* 1_555 1_555 1.427(2) no
O4 C21 1_555 1_555 1.185(4) no
O4* C21* 1_555 1_555 1.192(2) no
O5 C21 1_555 1_555 1.341(4) no
O5 C22 1_555 1_555 1.420(4) no
O5* C21* 1_555 1_555 1.345(2) no
O5* C22* 1_555 1_555 1.449(2) no
O6 C23 1_555 1_555 1.203(2) no
O6* C23* 1_555 1_555 1.201(2) no
O7 C24 1_555 1_555 1.399(2) no
O7 C29 1_555 1_555 1.434(2) no
O7* C24* 1_555 1_555 1.402(2) no
O7* C29* 1_555 1_555 1.438(2) no
O8 C24 1_555 1_555 1.405(2) no
O8 C30 1_555 1_555 1.438(2) no
O8* C24* 1_555 1_555 1.402(2) no
O8* C30* 1_555 1_555 1.431(3) no
O9 C33 1_555 1_555 1.197(3) no
O9* C33* 1_555 1_555 1.207(2) no
O10 C33 1_555 1_555 1.347(3) no
O10 C34 1_555 1_555 1.444(3) no
O10* C33* 1_555 1_555 1.334(2) no
O10* C34* 1_555 1_555 1.444(3) no
O104 C121 1_555 1_555 1.16(2) no
O105 C121 1_555 1_555 1.35(2) no
O105 C122 1_555 1_555 1.47(2) no
C11 C12 1_555 1_555 1.546(2) yes
C11 C16 1_555 1_555 1.474(2) yes
C11* C12* 1_555 1_555 1.536(2) yes
C11* C16* 1_555 1_555 1.454(3) yes
C12 C13 1_555 1_555 1.532(2) yes
C12* C13* 1_555 1_555 1.534(2) yes
C13 C14 1_555 1_555 1.566(2) yes
C13 C25 1_555 1_555 1.551(2) yes
C13 H13 1_555 1_555 0.955 no
C13* C14* 1_555 1_555 1.563(2) yes
C13* C25* 1_555 1_555 1.546(2) yes
C13* H13* 1_555 1_555 0.948 no
C14 C15 1_555 1_555 1.519(2) yes
C14 C19 1_555 1_555 1.526(3) no
C14 C28 1_555 1_555 1.574(2) yes
C14 C119 1_555 1_555 1.540(10) no
C14* C15* 1_555 1_555 1.507(2) yes
C14* C19* 1_555 1_555 1.516(2) no
C14* C28* 1_555 1_555 1.574(2) yes
C15 C16 1_555 1_555 1.320(3) yes
C15 H15 1_555 1_555 0.950 no
C15* C16* 1_555 1_555 1.323(3) yes
C15* H15* 1_555 1_555 0.959 no
C16 H16 1_555 1_555 0.951 no
C16* H16* 1_555 1_555 0.962 no
C17 H17A 1_555 1_555 0.947 no
C17 H17B 1_555 1_555 0.948 no
C17 H17C 1_555 1_555 0.950 no
C17* H17*A 1_555 1_555 0.971 no
C17* H17*B 1_555 1_555 0.947 no
C17* H17*C 1_555 1_555 0.966 no
C18 H18A 1_555 1_555 0.951 no
C18 H18B 1_555 1_555 0.952 no
C18 H18C 1_555 1_555 0.952 no
C18* H18*A 1_555 1_555 0.945 no
C18* H18*C 1_555 1_555 0.946 no
C18* H18*B 1_555 1_555 0.961 no
C19 C20 1_555 1_555 1.311(3) no
C19 H19 1_555 1_555 0.977 no
C19* C20* 1_555 1_555 1.311(2) no
C19* H19* 1_555 1_555 0.957 no
C20 C21 1_555 1_555 1.488(3) no
C20 H20 1_555 1_555 0.963 no
C20* C21* 1_555 1_555 1.489(2) no
C20* H20* 1_555 1_555 0.948 no
C22 H22A 1_555 1_555 0.956 no
C22 H22B 1_555 1_555 0.956 no
C22 H22C 1_555 1_555 0.999 no
C22* H22*C 1_555 1_555 0.942 no
C22* H22*A 1_555 1_555 0.953 no
C22* H22*B 1_555 1_555 0.952 no
C23 C24 1_555 1_555 1.552(2) yes
C23 C28 1_555 1_555 1.515(2) yes
C23* C24* 1_555 1_555 1.553(2) yes
C23* C28* 1_555 1_555 1.512(2) yes
C24 C25 1_555 1_555 1.543(2) yes
C24* C25* 1_555 1_555 1.547(2) yes
C25 C26 1_555 1_555 1.516(2) yes
C25 H25 1_555 1_555 0.948 no
C25* C26* 1_555 1_555 1.513(2) yes
C25* H25* 1_555 1_555 0.951 no
C26 C27 1_555 1_555 1.343(2) yes
C26 C31 1_555 1_555 1.452(2) no
C26* C27* 1_555 1_555 1.343(2) yes
C26* C31* 1_555 1_555 1.455(2) no
C27 C28 1_555 1_555 1.513(2) yes
C27 H27 1_555 1_555 0.949 no
C27* C28* 1_555 1_555 1.514(2) yes
C27* H27* 1_555 1_555 0.955 no
C28 H28 1_555 1_555 0.957 no
C28* H28* 1_555 1_555 0.949 no
C29 H29A 1_555 1_555 0.955 no
C29 H29B 1_555 1_555 0.944 no
C29 H29C 1_555 1_555 0.944 no
C29* H29*B 1_555 1_555 0.954 no
C29* H29*A 1_555 1_555 0.945 no
C29* H29*C 1_555 1_555 0.947 no
C30 H30A 1_555 1_555 0.959 no
C30 H30B 1_555 1_555 0.942 no
C30 H30C 1_555 1_555 0.948 no
C30* H30*B 1_555 1_555 0.947 no
C30* H30*A 1_555 1_555 0.951 no
C30* H30*C 1_555 1_555 0.945 no
C31 C32 1_555 1_555 1.325(2) no
C31 H31 1_555 1_555 0.959 no
C31* C32* 1_555 1_555 1.329(2) no
C31* H31* 1_555 1_555 0.958 no
C32 C33 1_555 1_555 1.474(2) no
C32 H32 1_555 1_555 0.955 no
C32* C33* 1_555 1_555 1.477(2) no
C32* H32* 1_555 1_555 0.949 no
C34 H34A 1_555 1_555 0.952 no
C34 H34B 1_555 1_555 0.949 no
C34 H34C 1_555 1_555 0.947 no
C34* H34*B 1_555 1_555 0.955 no
C34* H34*A 1_555 1_555 0.947 no
C34* H34*C 1_555 1_555 0.956 no
C119 C120 1_555 1_555 1.340(10) no
C120 C121 1_555 1_555 1.460(10) no

loop_
_geom_torsion_atom_site_label_1
_geom_torsion_atom_site_label_2
_geom_torsion_atom_site_label_3
_geom_torsion_atom_site_label_4
_geom_torsion_site_symmetry_1
_geom_torsion_site_symmetry_2
_geom_torsion_site_symmetry_3
_geom_torsion_site_symmetry_4
_geom_torsion
_geom_torsion_publ_flag
C11 C12 C13 C14 1_555 1_555 1_555 1_555 46.7(2) yes
C11 C12 C13 C25 1_555 1_555 1_555 1_555 -79.9(2) no
C11 C16 C15 C14 1_555 1_555 1_555 1_555 5.4(3) yes
C11* C12* C13* C14* 1_555 1_555 1_555 1_555 46.9(2) yes
C11* C12* C13* C25* 1_555 1_555 1_555 1_555 -80.3(2) no
C11* C16* C15* C14* 1_555 1_555 1_555 1_555 4.2(3) yes
C12 C11 C16 C15 1_555 1_555 1_555 1_555 26.7(2) yes
C12 C13 C14 C15 1_555 1_555 1_555 1_555 -17.0(2) yes
C12 C13 C14 C19 1_555 1_555 1_555 1_555 100.6(2) no
C12 C13 C14 C28 1_555 1_555 1_555 1_555 -133.20(10) no
C12 C13 C25 C24 1_555 1_555 1_555 1_555 -167.40(10) no
C12 C13 C25 C26 1_555 1_555 1_555 1_555 76.30(10) no
C12* C11* C16* C15* 1_555 1_555 1_555 1_555 22.9(3) yes
C12* C13* C14* C15* 1_555 1_555 1_555 1_555 -21.9(2) yes
C12* C13* C14* C19* 1_555 1_555 1_555 1_555 99.40(10) no
C12* C13* C14* C28* 1_555 1_555 1_555 1_555 -138.00(10) no
C12* C13* C25* C24* 1_555 1_555 1_555 1_555 -163.70(10) no
C12* C13* C25* C26* 1_555 1_555 1_555 1_555 80.10(10) no
C13 C12 C11 C16 1_555 1_555 1_555 1_555 -52.5(2) yes
C13 C14 C15 C16 1_555 1_555 1_555 1_555 -10.4(2) yes
C13 C14 C19 C20 1_555 1_555 1_555 1_555 121.3(2) no
C13 C14 C28 C23 1_555 1_555 1_555 1_555 -55.4(2) no
C13 C14 C28 C27 1_555 1_555 1_555 1_555 58.1(2) no
C13 C25 C24 C23 1_555 1_555 1_555 1_555 -60.90(10) no
C13 C25 C26 C27 1_555 1_555 1_555 1_555 58.3(2) no
C13 C25 C26 C31 1_555 1_555 1_555 1_555 -122.30(10) no
C13* C12* C11* C16* 1_555 1_555 1_555 1_555 -48.3(2) yes
C13* C14* C15* C16* 1_555 1_555 1_555 1_555 -4.5(3) yes
C13* C14* C19* C20* 1_555 1_555 1_555 1_555 143.1(2) no
C13* C14* C28* C23* 1_555 1_555 1_555 1_555 -53.0(2) no
C13* C14* C28* C27* 1_555 1_555 1_555 1_555 60.9(2) no
C13* C25* C24* C23* 1_555 1_555 1_555 1_555 -60.80(10) no
C13* C25* C26* C27* 1_555 1_555 1_555 1_555 57.2(2) no
C13* C25* C26* C31* 1_555 1_555 1_555 1_555 -119.9(2) no
C14 C13 C25 C24 1_555 1_555 1_555 1_555 64.50(10) no
C14 C13 C25 C26 1_555 1_555 1_555 1_555 -51.70(10) no
C14 C19 C20 C21 1_555 1_555 1_555 1_555 -179.8(2) no
C14 C28 C23 C24 1_555 1_555 1_555 1_555 59.7(2) no
C14 C28 C27 C26 1_555 1_555 1_555 1_555 -57.7(2) no
C14* C13* C25* C24* 1_555 1_555 1_555 1_555 67.90(10) no
C14* C13* C25* C26* 1_555 1_555 1_555 1_555 -48.3(2) no
C14* C19* C20* C21* 1_555 1_555 1_555 1_555 175.2(2) no
C14* C28* C23* C24* 1_555 1_555 1_555 1_555 60.4(2) no
C14* C28* C27* C26* 1_555 1_555 1_555 1_555 -58.2(2) no
C15 C14 C13 C25 1_555 1_555 1_555 1_555 111.30(10) no
C15 C14 C19 C20 1_555 1_555 1_555 1_555 -115.9(2) no
C15 C14 C28 C23 1_555 1_555 1_555 1_555 -177.70(10) no
C15 C14 C28 C27 1_555 1_555 1_555 1_555 -64.20(10) no
C15* C14* C13* C25* 1_555 1_555 1_555 1_555 106.9(2) no
C15* C14* C19* C20* 1_555 1_555 1_555 1_555 -91.8(2) no
C15* C14* C28* C23* 1_555 1_555 1_555 1_555 -175.10(10) no
C15* C14* C28* C27* 1_555 1_555 1_555 1_555 -61.2(2) no
C16 C15 C14 C19 1_555 1_555 1_555 1_555 -128.2(2) no
C16 C15 C14 C28 1_555 1_555 1_555 1_555 107.3(2) no
C16* C15* C14* C19* 1_555 1_555 1_555 1_555 -126.5(2) no
C16* C15* C14* C28* 1_555 1_555 1_555 1_555 112.8(2) no
C19 C14 C13 C25 1_555 1_555 1_555 1_555 -131.20(10) no
C19 C14 C28 C23 1_555 1_555 1_555 1_555 64.7(2) no
C19 C14 C28 C27 1_555 1_555 1_555 1_555 178.10(10) no
C19* C14* C13* C25* 1_555 1_555 1_555 1_555 -131.90(10) no
C19* C14* C28* C23* 1_555 1_555 1_555 1_555 67.5(2) no
C19* C14* C28* C27* 1_555 1_555 1_555 1_555 -178.60(10) no
C23 C24 C25 C26 1_555 1_555 1_555 1_555 57.00(10) no
C23 C28 C27 C26 1_555 1_555 1_555 1_555 59.6(2) no
C23* C24* C25* C26* 1_555 1_555 1_555 1_555 57.40(10) no
C23* C28* C27* C26* 1_555 1_555 1_555 1_555 58.9(2) no
C24 C23 C28 C27 1_555 1_555 1_555 1_555 -55.8(2) no
C24 C25 C26 C27 1_555 1_555 1_555 1_555 -59.0(2) no
C24 C25 C26 C31 1_555 1_555 1_555 1_555 120.30(10) no
C24* C23* C28* C27* 1_555 1_555 1_555 1_555 -54.4(2) no
C24* C25* C26* C27* 1_555 1_555 1_555 1_555 -58.6(2) no
C24* C25* C26* C31* 1_555 1_555 1_555 1_555 124.3(2) no
C25 C13 C14 C28 1_555 1_555 1_555 1_555 -4.9(2) no
C25 C24 C23 C28 1_555 1_555 1_555 1_555 -0.2(2) no
C25 C26 C27 C28 1_555 1_555 1_555 1_555 -1.8(2) no
C25 C26 C31 C32 1_555 1_555 1_555 1_555 -6.8(2) no
C25* C13* C14* C28* 1_555 1_555 1_555 1_555 -9.2(2) no
C25* C24* C23* C28* 1_555 1_555 1_555 1_555 -1.3(2) no
C25* C26* C27* C28* 1_555 1_555 1_555 1_555 -1.9(2) no
C25* C26* C31* C32* 1_555 1_555 1_555 1_555 12.5(3) no
C26 C31 C32 C33 1_555 1_555 1_555 1_555 -179.3(2) no
C26* C31* C32* C33* 1_555 1_555 1_555 1_555 174.7(2) no
C27 C26 C31 C32 1_555 1_555 1_555 1_555 172.5(2) no
C27* C26* C31* C32* 1_555 1_555 1_555 1_555 -164.3(2) no
C28 C27 C26 C31 1_555 1_555 1_555 1_555 178.80(10) no
C28* C27* C26* C31* 1_555 1_555 1_555 1_555 175.20(10) no
